data_9009483
loop_
_publ_author_name
'Hoyos, M. A.'
'Calderon, T.'
'Vergara, I.'
'Garcia-Sole J'

_publ_section_title
;
 New structural and spectroscopic data for eosphorite
 Locality: Taquaral, Brazil
;
_journal_name_full 'Mineralogical Magazine'
_journal_page_first 329
_journal_page_last 336
_journal_paper_doi 10.1180/minmag.1993.057.387.16
_journal_volume 57
_journal_year 1993
_chemical_formula_sum 'Al Fe0.2 H4 Mn0.8 O7 P'
_chemical_name_mineral Eosphorite
_space_group_IT_number 64
_space_group_name_Hall '-C 2ac 2'
_space_group_name_H-M_alt 'C m c e'
_symmetry_space_group_name_Hall '-C 2ac 2'
_symmetry_space_group_name_H-M 'C m c e'
_cell_angle_alpha 90
_cell_angle_beta 90
_cell_angle_gamma 90
_cell_length_a 6.928
_cell_length_b 10.445
_cell_length_c 13.501
_cell_formula_units_Z 8
_cell_volume 976.972
_exptl_crystal_density_diffrn 3.115
_cod_original_sg_symbol_H-M 'C m c a'
_cod_original_formula_sum '(Mn.8 Fe.2) Al P O7 H4'
_cod_database_code 9009483

loop_
_symmetry_equiv_pos_as_xyz
x,y,z
1/2+x,1/2+y,z
x,1/2-y,1/2+z
1/2+x,-y,1/2+z
-x,1/2+y,1/2-z
1/2-x,+y,1/2-z
-x,y,z
1/2-x,1/2+y,z
x,-y,-z
1/2+x,1/2-y,-z
x,1/2+y,1/2-z
1/2+x,+y,1/2-z
-x,1/2-y,1/2+z
1/2-x,-y,1/2+z
-x,-y,-z
1/2-x,1/2-y,-z

loop_
_atom_site_label
_atom_site_fract_x
_atom_site_fract_y
_atom_site_fract_z
_atom_site_occupancy
Mn 0.25000 0.13330 0.25000 0.80000
Fe 0.25000 0.13330 0.25000 0.20000
Al 0.25000 0.25000 0.00000 1.00000
P 0.00000 0.37720 0.33340 1.00000
O1 0.00000 0.26560 0.25840 1.00000
O2 0.00000 0.00670 0.21950 1.00000
O3 0.00000 0.25220 0.04920 1.00000
O4 0.18010 0.11040 0.40930 1.00000
O5 0.31950 0.13240 0.60060 1.00000
H1 0.11000 0.28500 0.08000 1.00000
H2 0.18200 0.03500 0.42100 1.00000

_database_code_amcsd 0014501
